data_1544139
loop_
_publ_author_name
'Milshtein, Jarrod D.'
'Kaur, Aman Preet'
'Casselman, Matthew D.'
'Kowalski, Jeffrey A.'
'Modekrutti, Subrahmanyam'
'Zhang, Peter L.'
'Harsha Attanayake, N.'
'Elliott, Corrine F.'
'Parkin, Sean R.'
'Risko, Chad'
'Brushett, Fikile R.'
'Odom, Susan A.'

_publ_section_title
;
 High current density, long duration cycling of soluble organic active
 species for non-aqueous redox flow batteries
;
_journal_issue 11
_journal_name_full 'Energy Environ. Sci.'
_journal_page_first 3531
_journal_paper_doi 10.1039/C6EE02027E
_journal_volume 9
_journal_year 2016
_chemical_formula_moiety 'C14 H13 N S, B F4'
_chemical_formula_sum 'C14 H13 B F4 N S'
_chemical_formula_weight 314.12
_space_group_crystal_system monoclinic
_space_group_IT_number 14
_space_group_name_Hall '-P 2yn'
_space_group_name_H-M_alt 'P 1 21/n 1'
_symmetry_space_group_name_Hall '-P 2yn'
_symmetry_space_group_name_H-M 'P 1 21/n 1'
_atom_sites_solution_hydrogens difmap
_atom_sites_solution_primary direct
_atom_sites_solution_secondary difmap
_audit_creation_method 'SHELXL-2014/7 and CIFFIX'
_audit_update_record
;
2016-07-11 deposited with the CCDC.
2016-09-15 downloaded from the CCDC.
;
_cell_angle_alpha 90
_cell_angle_beta 106.232(1)
_cell_angle_gamma 90
_cell_formula_units_Z 4
_cell_length_a 7.1696(1)
_cell_length_b 17.3429(4)
_cell_length_c 11.1994(2)
_cell_measurement_reflns_used 9875
_cell_measurement_temperature 90.0(2)
_cell_measurement_theta_max 68.26
_cell_measurement_theta_min 4.11
_cell_volume 1337.04(4)
_computing_cell_refinement '<i>APEX2</i> (Bruker-AXS, 2006)'
_computing_data_collection '<i>APEX2</i> (Bruker-AXS, 2006)'
_computing_data_reduction '<i>APEX2</i> (Bruker-AXS, 2006)'
_computing_molecular_graphics '<i>XP in SHELXTL</i> (Sheldrick, 2008)'
_computing_publication_material '<i>SHELX</i> (Sheldrick, 2008) and <i>CIFFIX</i> (Parkin, 2013)'
_computing_structure_refinement '<i>SHELXL-2014/7</i> (Sheldrick, 2015b)'
_computing_structure_solution '<i>SHELXT</i> (Sheldrick, 2015a)'
_diffrn_ambient_temperature 90.0(2)
_diffrn_detector_area_resol_mean 5.6
_diffrn_measured_fraction_theta_full 0.960
_diffrn_measured_fraction_theta_max 0.958
_diffrn_measurement_device_type 'Bruker X8 Proteum diffractometer'
_diffrn_measurement_method '\f and \w scans'
_diffrn_radiation_type CuK\a
_diffrn_radiation_wavelength 1.54178
_diffrn_reflns_av_unetI/netI 0.0312
_diffrn_reflns_Laue_measured_fraction_full 0.960
_diffrn_reflns_Laue_measured_fraction_max 0.958
_diffrn_reflns_limit_h_max 8
_diffrn_reflns_limit_h_min -8
_diffrn_reflns_limit_k_max 20
_diffrn_reflns_limit_k_min 0
_diffrn_reflns_limit_l_max 13
_diffrn_reflns_limit_l_min 0
_diffrn_reflns_number 2446
_diffrn_reflns_point_group_measured_fraction_full 0.960
_diffrn_reflns_point_group_measured_fraction_max 0.958
_diffrn_reflns_theta_full 67.679
_diffrn_reflns_theta_max 68.250
_diffrn_reflns_theta_min 4.839
_diffrn_source 'fine-focus rotating anode'
_exptl_absorpt_coefficient_mu 2.526
_exptl_absorpt_correction_T_max 0.893
_exptl_absorpt_correction_T_min 0.492
_exptl_absorpt_correction_type multi-scan
_exptl_absorpt_process_details '<i>TWINABS</i> (Sheldrick, 2008b)'
_exptl_crystal_colour green
_exptl_crystal_density_diffrn 1.561
_exptl_crystal_description 'triangular prism-shaped rod'
_exptl_crystal_F_000 644
_exptl_crystal_size_max 0.140
_exptl_crystal_size_mid 0.040
_exptl_crystal_size_min 0.030
_refine_diff_density_max 0.333
_refine_diff_density_min -0.475
_refine_diff_density_rms 0.081
_refine_ls_extinction_method none
_refine_ls_goodness_of_fit_ref 1.110
_refine_ls_hydrogen_treatment constr
_refine_ls_matrix_type full
_refine_ls_number_parameters 192
_refine_ls_number_reflns 2446
_refine_ls_number_restraints 0
_refine_ls_restrained_S_all 1.110
_refine_ls_R_factor_all 0.0542
_refine_ls_R_factor_gt 0.0491
_refine_ls_shift/su_max 0.001
_refine_ls_shift/su_mean 0.000
_refine_ls_structure_factor_coef Fsqd
_refine_ls_weighting_details 'w=1/[\s^2^(Fo^2^)+(0.1234P)^2^+0.5734P] where P=(Fo^2^+2Fc^2^)/3'
_refine_ls_weighting_scheme calc
_refine_ls_wR_factor_gt 0.1630
_refine_ls_wR_factor_ref 0.1731
_reflns_Friedel_coverage 0.000
_reflns_number_gt 2251
_reflns_number_total 2446
_reflns_threshold_expression 'I > 2\s(I)'
_cod_data_source_file c6ee02027e2.cif
_cod_data_source_block x15334
_cod_depositor_comments 'Adding full bibliography for 1544139--1544142.cif.'
_cod_database_code 1544139
_shelx_shelxl_version_number 2014/7
_shelx_space_group_comment
; 
The symmetry employed for this shelxl refinement is uniquely defined 
by the following loop, which should always be used as a source of 
symmetry information in preference to the above space-group names. 
They are only intended as comments. 
;
_shelx_estimated_absorpt_t_min 0.719
_shelx_estimated_absorpt_t_max 0.928
_exptl_absorpt_special_details
; 
In addition to absorption, multi-scan techniques also correct other slowly 
varying changes in scale factor over reciprocal space, such as those caused 
by x-ray beam inhomogeneity, goniometer imperfection, crystal decomposition, 
crystal longer than the x-ray beam cross section, absorption by the crystal 
mount etc.  These account, by and large, for much of the difference between 
estimated values of Tmin and Tmax and the _exptl_absorpt_correction_ values. 
;

loop_
_space_group_symop_operation_xyz
'x, y, z'
'-x+1/2, y+1/2, -z+1/2'
'-x, -y, -z'
'x-1/2, -y-1/2, z-1/2'

loop_
_atom_site_label
_atom_site_type_symbol
_atom_site_fract_x
_atom_site_fract_y
_atom_site_fract_z
_atom_site_U_iso_or_equiv
_atom_site_adp_type
_atom_site_occupancy
_atom_site_site_symmetry_order
_atom_site_calc_flag
_atom_site_refinement_flags_posn
_atom_site_refinement_flags_adp
S1 S 0.28663(9) 0.58749(4) 0.48642(6) 0.0195(3) Uani 1 1 d . .
N1 N 0.3497(3) 0.42389(13) 0.6093(2) 0.0195(5) Uani 1 1 d . .
C1 C 0.4201(4) 0.48713(16) 0.6848(3) 0.0200(6) Uani 1 1 d . .
C2 C 0.5198(4) 0.47726(18) 0.8120(3) 0.0240(6) Uani 1 1 d . .
H2 H 0.5311 0.4271 0.8474 0.029 Uiso 1 1 calc R U
C3 C 0.6004(4) 0.53894(18) 0.8851(3) 0.0259(6) Uani 1 1 d . .
H3 H 0.6670 0.5305 0.9701 0.031 Uiso 1 1 calc R U
C4 C 0.5867(4) 0.61389(18) 0.8372(3) 0.0261(7) Uani 1 1 d . .
H4 H 0.6451 0.6559 0.8886 0.031 Uiso 1 1 calc R U
C5 C 0.4874(4) 0.62577(17) 0.7143(3) 0.0234(6) Uani 1 1 d . .
H5 H 0.4749 0.6765 0.6811 0.028 Uiso 1 1 calc R U
C6 C 0.4047(4) 0.56378(16) 0.6380(3) 0.0191(6) Uani 1 1 d . .
C7 C 0.1953(4) 0.50022(16) 0.4234(3) 0.0196(6) Uani 1 1 d . .
C8 C 0.0842(4) 0.50355(17) 0.2982(3) 0.0234(6) Uani 1 1 d . .
H8 H 0.0630 0.5517 0.2562 0.028 Uiso 1 1 calc R U
C9 C 0.0061(4) 0.4374(2) 0.2363(3) 0.0264(6) Uani 1 1 d . .
H9 H -0.0665 0.4393 0.1512 0.032 Uiso 1 1 calc R U
C10 C 0.0350(4) 0.36770(17) 0.3002(3) 0.0254(6) Uani 1 1 d . .
H10 H -0.0207 0.3221 0.2579 0.031 Uiso 1 1 calc R U
C11 C 0.1419(4) 0.36274(16) 0.4229(3) 0.0229(6) Uani 1 1 d . .
H11 H 0.1572 0.3143 0.4641 0.027 Uiso 1 1 calc R U
C12 C 0.2293(4) 0.42935(17) 0.4880(3) 0.0199(6) Uani 1 1 d . .
C13 C 0.3855(4) 0.34577(17) 0.6667(3) 0.0232(6) Uani 1 1 d . .
H13A H 0.5142 0.3450 0.7290 0.028 Uiso 1 1 calc R U
H13B H 0.3874 0.3074 0.6016 0.028 Uiso 1 1 calc R U
C14 C 0.2296(5) 0.32354(19) 0.7293(3) 0.0309(7) Uani 1 1 d . .
H14A H 0.2248 0.3623 0.7920 0.046 Uiso 1 1 calc R U
H14B H 0.2608 0.2731 0.7693 0.046 Uiso 1 1 calc R U
H14C H 0.1031 0.3209 0.6667 0.046 Uiso 1 1 calc R U
B1 B 0.0895(5) 0.67503(19) 0.0683(3) 0.0231(7) Uani 1 1 d . .
F1 F 0.0045(3) 0.60236(10) 0.05317(16) 0.0293(4) Uani 1 1 d . .
F2 F 0.1652(2) 0.69055(11) 0.19453(16) 0.0296(4) Uani 1 1 d . .
F3 F -0.0495(2) 0.73054(10) 0.01432(16) 0.0293(4) Uani 1 1 d . .
F4 F 0.2394(3) 0.67722(11) 0.01078(18) 0.0357(5) Uani 1 1 d . .

loop_
_atom_site_aniso_label
_atom_site_aniso_U_11
_atom_site_aniso_U_22
_atom_site_aniso_U_33
_atom_site_aniso_U_23
_atom_site_aniso_U_13
_atom_site_aniso_U_12
S1 0.0191(4) 0.0178(4) 0.0231(4) 0.0018(2) 0.0086(3) 0.0021(2)
N1 0.0175(11) 0.0198(12) 0.0238(12) 0.0020(9) 0.0101(9) 0.0031(8)
C1 0.0167(12) 0.0213(14) 0.0254(14) 0.0013(11) 0.0114(10) 0.0012(10)
C2 0.0222(14) 0.0274(15) 0.0254(14) 0.0036(12) 0.0117(11) 0.0013(11)
C3 0.0220(14) 0.0370(17) 0.0214(14) -0.0004(12) 0.0103(11) 0.0000(12)
C4 0.0237(15) 0.0279(16) 0.0294(16) -0.0063(12) 0.0123(12) -0.0032(11)
C5 0.0219(14) 0.0222(15) 0.0297(15) -0.0019(11) 0.0133(11) -0.0001(10)
C6 0.0150(12) 0.0232(14) 0.0225(14) 0.0001(11) 0.0107(10) 0.0009(10)
C7 0.0170(13) 0.0188(14) 0.0259(14) 0.0008(10) 0.0106(10) 0.0028(10)
C8 0.0204(13) 0.0262(15) 0.0254(15) 0.0002(11) 0.0094(10) 0.0041(11)
C9 0.0195(14) 0.0363(17) 0.0244(15) -0.0023(12) 0.0078(11) 0.0012(11)
C10 0.0194(14) 0.0269(16) 0.0335(16) -0.0075(12) 0.0133(11) -0.0032(11)
C11 0.0203(14) 0.0189(14) 0.0330(16) -0.0006(11) 0.0132(11) 0.0002(10)
C12 0.0158(12) 0.0233(14) 0.0244(14) -0.0014(11) 0.0116(10) 0.0019(10)
C13 0.0255(14) 0.0194(14) 0.0278(15) 0.0038(11) 0.0127(11) 0.0047(10)
C14 0.0308(16) 0.0261(15) 0.0426(18) 0.0101(13) 0.0214(13) 0.0031(12)
B1 0.0243(16) 0.0230(16) 0.0232(16) 0.0022(12) 0.0086(12) -0.0009(12)
F1 0.0382(10) 0.0225(9) 0.0265(10) -0.0004(7) 0.0080(7) -0.0058(7)
F2 0.0267(9) 0.0355(10) 0.0240(9) -0.0028(7) 0.0028(7) 0.0005(7)
F3 0.0301(9) 0.0248(9) 0.0307(10) 0.0034(7) 0.0046(7) 0.0028(7)
F4 0.0406(11) 0.0311(10) 0.0445(12) 0.0004(8) 0.0267(9) -0.0005(8)

loop_
_atom_type_symbol
_atom_type_description
_atom_type_scat_dispersion_real
_atom_type_scat_dispersion_imag
_atom_type_scat_source
C C 0.0181 0.0091 'International Tables Vol C Tables 4.2.6.8 and 6.1.1.4'
H H 0.0000 0.0000 'International Tables Vol C Tables 4.2.6.8 and 6.1.1.4'
B B 0.0090 0.0039 'International Tables Vol C Tables 4.2.6.8 and 6.1.1.4'
N N 0.0311 0.0180 'International Tables Vol C Tables 4.2.6.8 and 6.1.1.4'
F F 0.0727 0.0534 'International Tables Vol C Tables 4.2.6.8 and 6.1.1.4'
S S 0.3331 0.5567 'International Tables Vol C Tables 4.2.6.8 and 6.1.1.4'

loop_
_geom_angle_atom_site_label_1
_geom_angle_atom_site_label_2
_geom_angle_atom_site_label_3
_geom_angle
C7 S1 C6 102.73(13)
C1 N1 C12 124.0(2)
C1 N1 C13 117.8(2)
C12 N1 C13 117.8(2)
N1 C1 C2 120.8(3)
N1 C1 C6 122.4(2)
C2 C1 C6 116.7(3)
C3 C2 C1 121.1(3)
C3 C2 H2 119.5
C1 C2 H2 119.5
C2 C3 C4 121.5(3)
C2 C3 H3 119.2
C4 C3 H3 119.2
C5 C4 C3 118.9(3)
C5 C4 H4 120.5
C3 C4 H4 120.5
C4 C5 C6 120.6(3)
C4 C5 H5 119.7
C6 C5 H5 119.7
C5 C6 C1 121.2(3)
C5 C6 S1 115.3(2)
C1 C6 S1 123.6(2)
C8 C7 C12 121.0(3)
C8 C7 S1 114.7(2)
C12 C7 S1 124.3(2)
C9 C8 C7 120.3(3)
C9 C8 H8 119.8
C7 C8 H8 119.8
C8 C9 C10 119.0(3)
C8 C9 H9 120.5
C10 C9 H9 120.5
C11 C10 C9 122.0(3)
C11 C10 H10 119.0
C9 C10 H10 119.0
C10 C11 C12 120.4(3)
C10 C11 H11 119.8
C12 C11 H11 119.8
N1 C12 C7 122.0(3)
N1 C12 C11 120.7(3)
C7 C12 C11 117.2(3)
N1 C13 C14 111.6(2)
N1 C13 H13A 109.3
C14 C13 H13A 109.3
N1 C13 H13B 109.3
C14 C13 H13B 109.3
H13A C13 H13B 108.0
C13 C14 H14A 109.5
C13 C14 H14B 109.5
H14A C14 H14B 109.5
C13 C14 H14C 109.5
H14A C14 H14C 109.5
H14B C14 H14C 109.5
F1 B1 F2 109.4(2)
F1 B1 F3 109.7(2)
F2 B1 F3 109.6(2)
F1 B1 F4 109.6(2)
F2 B1 F4 109.3(2)
F3 B1 F4 109.2(2)

loop_
_geom_bond_atom_site_label_1
_geom_bond_atom_site_label_2
_geom_bond_distance
S1 C7 1.720(3)
S1 C6 1.721(3)
N1 C1 1.390(4)
N1 C12 1.394(4)
N1 C13 1.490(3)
C1 C2 1.414(4)
C1 C6 1.422(4)
C2 C3 1.373(4)
C2 H2 0.9500
C3 C4 1.399(4)
C3 H3 0.9500
C4 C5 1.377(4)
C4 H4 0.9500
C5 C6 1.398(4)
C5 H5 0.9500
C7 C8 1.406(4)
C7 C12 1.413(4)
C8 C9 1.377(4)
C8 H8 0.9500
C9 C10 1.390(5)
C9 H9 0.9500
C10 C11 1.376(4)
C10 H10 0.9500
C11 C12 1.416(4)
C11 H11 0.9500
C13 C14 1.526(4)
C13 H13A 0.9900
C13 H13B 0.9900
C14 H14A 0.9800
C14 H14B 0.9800
C14 H14C 0.9800
B1 F1 1.389(4)
B1 F2 1.391(4)
B1 F3 1.396(4)
B1 F4 1.399(4)

loop_
_geom_torsion_atom_site_label_1
_geom_torsion_atom_site_label_2
_geom_torsion_atom_site_label_3
_geom_torsion_atom_site_label_4
_geom_torsion
C12 N1 C1 C2 171.5(2)
C13 N1 C1 C2 -0.9(4)
C12 N1 C1 C6 -11.7(4)
C13 N1 C1 C6 176.0(2)
N1 C1 C2 C3 175.8(2)
C6 C1 C2 C3 -1.2(4)
C1 C2 C3 C4 0.3(4)
C2 C3 C4 C5 1.0(4)
C3 C4 C5 C6 -1.2(4)
C4 C5 C6 C1 0.2(4)
C4 C5 C6 S1 -179.6(2)
N1 C1 C6 C5 -176.0(2)
C2 C1 C6 C5 1.0(4)
N1 C1 C6 S1 3.8(4)
C2 C1 C6 S1 -179.23(18)
C7 S1 C6 C5 -177.24(19)
C7 S1 C6 C1 3.0(2)
C6 S1 C7 C8 178.01(19)
C6 S1 C7 C12 -3.3(3)
C12 C7 C8 C9 0.1(4)
S1 C7 C8 C9 178.8(2)
C7 C8 C9 C10 1.5(4)
C8 C9 C10 C11 -1.0(4)
C9 C10 C11 C12 -0.9(4)
C1 N1 C12 C7 11.2(4)
C13 N1 C12 C7 -176.4(2)
C1 N1 C12 C11 -171.3(2)
C13 N1 C12 C11 1.0(3)
C8 C7 C12 N1 175.6(2)
S1 C7 C12 N1 -3.0(4)
C8 C7 C12 C11 -2.0(4)
S1 C7 C12 C11 179.46(19)
C10 C11 C12 N1 -175.2(2)
C10 C11 C12 C7 2.4(4)
C1 N1 C13 C14 85.6(3)
C12 N1 C13 C14 -87.2(3)
